data_4035702
loop_
_publ_author_name
'Urushibara, Ko'
'Masu, Hyuma'
'Mori, Hirotoshi'
'Azumaya, Isao'
'Hirano, Tomoya'
'Kagechika, Hiroyuki'
'Tanatani, Aya'

_publ_section_title
;
 Synthesis and Conformational Analysis of Alternately N-Alkylated Aromatic
 Amide Oligomers.
;
_journal_issue 23
_journal_name_full 'The Journal of organic chemistry'
_journal_page_first 14338
_journal_page_last 14349
_journal_paper_doi 10.1021/acs.joc.8b02045
_journal_volume 83
_journal_year 2018
_chemical_formula_sum 'C31 H26 N4 O7'
_chemical_formula_weight 566.56
_space_group_crystal_system triclinic
_space_group_IT_number 2
_space_group_name_Hall '-P 1'
_space_group_name_H-M_alt 'P -1'
_atom_sites_solution_hydrogens geom
_audit_creation_method SHELXL-2013
_cell_angle_alpha 95.928(3)
_cell_angle_beta 97.099(3)
_cell_angle_gamma 93.724(3)
_cell_formula_units_Z 4
_cell_length_a 9.4411(5)
_cell_length_b 13.9132(7)
_cell_length_c 20.7293(10)
_cell_measurement_reflns_used 9956
_cell_measurement_temperature 173
_cell_measurement_theta_max 68.24
_cell_measurement_theta_min 4.33
_cell_volume 2679.2(2)
_computing_structure_refinement 'SHELXL-2013 (Sheldrick, 2013)'
_diffrn_ambient_temperature 173
_diffrn_measured_fraction_theta_full 0.963
_diffrn_measured_fraction_theta_max 0.956
_diffrn_measurement_device_type 'Bruker APEXII CCD area detector'
_diffrn_measurement_method 'Phi and Omega scans'
_diffrn_radiation_type CuK\a
_diffrn_radiation_wavelength 1.54178
_diffrn_reflns_av_R_equivalents 0.0432
_diffrn_reflns_av_unetI/netI 0.0570
_diffrn_reflns_Laue_measured_fraction_full 0.963
_diffrn_reflns_Laue_measured_fraction_max 0.956
_diffrn_reflns_limit_h_max 11
_diffrn_reflns_limit_h_min -11
_diffrn_reflns_limit_k_max 16
_diffrn_reflns_limit_k_min -14
_diffrn_reflns_limit_l_max 24
_diffrn_reflns_limit_l_min -24
_diffrn_reflns_number 33351
_diffrn_reflns_point_group_measured_fraction_full 0.963
_diffrn_reflns_point_group_measured_fraction_max 0.956
_diffrn_reflns_theta_full 67.679
_diffrn_reflns_theta_max 68.458
_diffrn_reflns_theta_min 4.326
_diffrn_source 'rotating-anode X-ray tube'
_exptl_absorpt_coefficient_mu 0.840
_exptl_crystal_colour colorless
_exptl_crystal_density_diffrn 1.405
_exptl_crystal_description Plate
_exptl_crystal_F_000 1184
_exptl_crystal_size_max 0.300
_exptl_crystal_size_mid 0.200
_exptl_crystal_size_min 0.030
_refine_diff_density_max 0.333
_refine_diff_density_min -0.239
_refine_diff_density_rms 0.058
_refine_ls_extinction_method none
_refine_ls_goodness_of_fit_ref 1.058
_refine_ls_hydrogen_treatment constr
_refine_ls_matrix_type full
_refine_ls_number_parameters 763
_refine_ls_number_reflns 9426
_refine_ls_number_restraints 0
_refine_ls_restrained_S_all 1.058
_refine_ls_R_factor_all 0.0684
_refine_ls_R_factor_gt 0.0533
_refine_ls_shift/su_max 0.001
_refine_ls_shift/su_mean 0.000
_refine_ls_structure_factor_coef Fsqd
_refine_ls_weighting_details 'w=1/[\s^2^(Fo^2^)+(0.0636P)^2^+2.2176P] where P=(Fo^2^+2Fc^2^)/3'
_refine_ls_weighting_scheme calc
_refine_ls_wR_factor_gt 0.1491
_refine_ls_wR_factor_ref 0.1608
_reflns_Friedel_coverage 0.000
_reflns_number_gt 7411
_reflns_number_total 9426
_reflns_threshold_expression 'I > 2\s(I)'
_cod_data_source_file jo8b02045_si_002.cif
_cod_data_source_block u140410uru1
_cod_database_code 4035702
_shelx_space_group_comment
;
The symmetry employed for this shelxl refinement is uniquely defined
by the following loop, which should always be used as a source of
symmetry information in preference to the above space-group names.
They are only intended as comments.
;
_shelx_estimated_absorpt_t_min 0.787
_shelx_estimated_absorpt_t_max 0.975
_shelxl_version_number 2013-4

loop_
_space_group_symop_operation_xyz
'x, y, z'
'-x, -y, -z'

loop_
_atom_site_label
_atom_site_type_symbol
_atom_site_fract_x
_atom_site_fract_y
_atom_site_fract_z
_atom_site_U_iso_or_equiv
_atom_site_adp_type
_atom_site_occupancy
_atom_site_site_symmetry_order
_atom_site_calc_flag
_atom_site_refinement_flags_posn
_atom_site_refinement_flags_adp
C1 C 0.8614(3) 1.48025(17) 0.41138(12) 0.0326(5) Uani 1 1 d . .
C8 C 0.9319(3) 1.01996(17) 0.35917(11) 0.0315(5) Uani 1 1 d . .
C12 C 1.0524(3) 0.87333(18) 0.36295(12) 0.0358(5) Uani 1 1 d . .
H12 H 1.1299 0.8411 0.3795 0.043 Uiso 1 1 calc R U
C6 C 0.9932(3) 1.44370(18) 0.41051(13) 0.0367(6) Uani 1 1 d . .
H6 H 1.0769 1.4836 0.4236 0.044 Uiso 1 1 calc R U
C11 C 0.9439(3) 0.82273(17) 0.31828(12) 0.0336(5) Uani 1 1 d . .
C5 C 0.9988(3) 1.34671(18) 0.38981(13) 0.0371(6) Uani 1 1 d . .
H5 H 1.0869 1.3204 0.3900 0.045 Uiso 1 1 calc R U
C14 C 0.9627(3) 0.71962(18) 0.29492(12) 0.0353(5) Uani 1 1 d . .
C27 C 0.9149(3) 0.33666(18) 0.07499(12) 0.0371(6) Uani 1 1 d . .
H27 H 0.8256 0.3601 0.0652 0.045 Uiso 1 1 calc R U
C20 C 0.9216(3) 0.50141(17) 0.25274(12) 0.0355(5) Uani 1 1 d . .
H20 H 1.0121 0.5213 0.2750 0.043 Uiso 1 1 calc R U
C13 C 1.0466(3) 0.97053(17) 0.38302(12) 0.0349(5) Uani 1 1 d . .
H13 H 1.1203 1.0032 0.4128 0.042 Uiso 1 1 calc R U
C19 C 0.8882(3) 0.40537(18) 0.22672(12) 0.0365(6) Uani 1 1 d . .
H19 H 0.9571 0.3610 0.2318 0.044 Uiso 1 1 calc R U
C7 C 0.8750(3) 1.18392(18) 0.34118(12) 0.0370(6) Uani 1 1 d . .
C4 C 0.8732(3) 1.28809(17) 0.36862(12) 0.0326(5) Uani 1 1 d . .
C25 C 1.1653(3) 0.33969(18) 0.06301(13) 0.0394(6) Uani 1 1 d . .
C15 C 0.8180(3) 0.56741(17) 0.24500(12) 0.0342(5) Uani 1 1 d . .
C21 C 0.7110(3) 0.27089(17) 0.16801(12) 0.0355(6) Uani 1 1 d . .
C9 C 0.8211(3) 0.96975(18) 0.31526(13) 0.0374(6) Uani 1 1 d . .
H9 H 0.7428 1.0017 0.2994 0.045 Uiso 1 1 calc R U
C22 C 0.9308(3) 0.26296(17) 0.11517(12) 0.0355(6) Uani 1 1 d . .
C18 C 0.7534(3) 0.37440(17) 0.19324(12) 0.0346(5) Uani 1 1 d . .
C10 C 0.8282(3) 0.87229(18) 0.29537(13) 0.0395(6) Uani 1 1 d . .
H10 H 0.7540 0.8393 0.2661 0.047 Uiso 1 1 calc R U
C2 C 0.7358(3) 1.4242(2) 0.38932(15) 0.0451(6) Uani 1 1 d . .
H2 H 0.6479 1.4506 0.3894 0.054 Uiso 1 1 calc R U
C26 C 1.0314(3) 0.37482(18) 0.04984(13) 0.0396(6) Uani 1 1 d . .
H26 H 1.0206 0.4249 0.0236 0.047 Uiso 1 1 calc R U
C16 C 0.6830(3) 0.53751(19) 0.21031(13) 0.0385(6) Uani 1 1 d . .
H16 H 0.6149 0.5822 0.2040 0.046 Uiso 1 1 calc R U
C17 C 0.6510(3) 0.44148(18) 0.18549(12) 0.0373(6) Uani 1 1 d . .
H17 H 0.5604 0.4214 0.1634 0.045 Uiso 1 1 calc R U
C28 C 1.2835(3) 0.3775(2) 0.02932(14) 0.0478(7) Uani 1 1 d . .
C3 C 0.7430(3) 1.3281(2) 0.36709(15) 0.0451(7) Uani 1 1 d . .
H3 H 0.6593 1.2898 0.3509 0.054 Uiso 1 1 calc R U
C24 C 1.1818(3) 0.26669(19) 0.10392(13) 0.0414(6) Uani 1 1 d . .
H24 H 1.2711 0.2434 0.1138 0.050 Uiso 1 1 calc R U
C23 C 1.0647(3) 0.22899(18) 0.12987(12) 0.0403(6) Uani 1 1 d . .
H23 H 1.0759 0.1805 0.1574 0.048 Uiso 1 1 calc R U
C29 C 0.9939(3) 1.15266(18) 0.44922(12) 0.0379(6) Uani 1 1 d . .
H29A H 1.0945 1.1673 0.4487 0.057 Uiso 1 1 calc R U
H29B H 0.9801 1.1024 0.4768 0.057 Uiso 1 1 calc R U
H29C H 0.9522 1.2097 0.4658 0.057 Uiso 1 1 calc R U
C30 C 0.7809(4) 0.11372(18) 0.12492(15) 0.0497(7) Uani 1 1 d . .
H30A H 0.8065 0.0840 0.1641 0.075 Uiso 1 1 calc R U
H30B H 0.8367 0.0900 0.0919 0.075 Uiso 1 1 calc R U
H30C H 0.6810 0.0981 0.1097 0.075 Uiso 1 1 calc R U
N3 N 0.8381(2) 0.66493(14) 0.27262(11) 0.0377(5) Uani 1 1 d . .
H3A H 0.7611 0.6939 0.2758 0.045 Uiso 1 1 calc R U
N2 N 0.9250(2) 1.11990(14) 0.38244(9) 0.0309(4) Uani 1 1 d . .
N4 N 0.8092(2) 0.21938(14) 0.13891(10) 0.0390(5) Uani 1 1 d . .
N1 N 0.8541(3) 1.58165(15) 0.43691(11) 0.0397(5) Uani 1 1 d . .
O5 O 0.5928(2) 0.23334(13) 0.17433(9) 0.0431(4) Uani 1 1 d . .
O4 O 1.0817(2) 0.68966(13) 0.29417(10) 0.0447(5) Uani 1 1 d . .
O2 O 0.7457(3) 1.60361(15) 0.45970(11) 0.0577(6) Uani 1 1 d . .
O3 O 0.8291(3) 1.16066(15) 0.28364(10) 0.0635(7) Uani 1 1 d . .
O1 O 0.9567(2) 1.63881(14) 0.43592(11) 0.0573(6) Uani 1 1 d . .
O6 O 1.3940(2) 0.32290(16) 0.03360(12) 0.0610(6) Uani 1 1 d . .
O7 O 1.2778(3) 0.44784(17) -0.00059(12) 0.0654(6) Uani 1 1 d . .
C31 C 1.5092(4) 0.3475(3) -0.0030(2) 0.0803(12) Uani 1 1 d . .
H31A H 1.4713 0.3506 -0.0478 0.121 Uiso 1 1 calc R U
H31B H 1.5768 0.2989 -0.0008 0.121 Uiso 1 1 calc R U
H31C H 1.5562 0.4093 0.0153 0.121 Uiso 1 1 calc R U
C43 C 0.6419(3) 0.64053(17) 0.60615(12) 0.0332(5) Uani 1 1 d . .
H43 H 0.6475 0.6833 0.5748 0.040 Uiso 1 1 calc R U
C35 C 0.4752(3) 0.21361(17) 0.61064(12) 0.0329(5) Uani 1 1 d . .
C45 C 0.6866(3) 0.78367(17) 0.68927(12) 0.0330(5) Uani 1 1 d . .
C38 C 0.4930(3) 0.32037(18) 0.63345(12) 0.0355(5) Uani 1 1 d . .
C50 C 0.7658(3) 1.08332(18) 0.78101(12) 0.0354(5) Uani 1 1 d . .
H50 H 0.8491 1.1224 0.7802 0.043 Uiso 1 1 calc R U
C46 C 0.6362(3) 0.92690(17) 0.76061(11) 0.0305(5) Uani 1 1 d . .
C39 C 0.6162(2) 0.47719(17) 0.63316(12) 0.0316(5) Uani 1 1 d . .
C51 C 0.7614(3) 0.98544(17) 0.76003(12) 0.0339(5) Uani 1 1 d . .
H51 H 0.8414 0.9589 0.7456 0.041 Uiso 1 1 calc R U
C48 C 0.5235(3) 1.06547(18) 0.80345(12) 0.0360(5) Uani 1 1 d . .
H48 H 0.4436 1.0919 0.8180 0.043 Uiso 1 1 calc R U
C49 C 0.6473(3) 1.12462(17) 0.80349(12) 0.0358(6) Uani 1 1 d . .
C47 C 0.5170(3) 0.96743(18) 0.78206(12) 0.0333(5) Uani 1 1 d . .
H47 H 0.4330 0.9287 0.7820 0.040 Uiso 1 1 calc R U
C32 C 0.4259(3) 0.01845(17) 0.57508(12) 0.0355(5) Uani 1 1 d . .
C42 C 0.6533(3) 0.67651(17) 0.67202(12) 0.0329(5) Uani 1 1 d . .
C55 C 0.9910(3) 1.13433(17) 0.95289(12) 0.0368(6) Uani 1 1 d . .
H55 H 0.9809 1.0891 0.9823 0.044 Uiso 1 1 calc R U
C54 C 0.8725(3) 1.17694(17) 0.92657(12) 0.0374(6) Uani 1 1 d . .
H54 H 0.7831 1.1606 0.9387 0.045 Uiso 1 1 calc R U
C44 C 0.6224(3) 0.54188(18) 0.58698(12) 0.0331(5) Uani 1 1 d . .
H44 H 0.6134 0.5189 0.5428 0.040 Uiso 1 1 calc R U
C37 C 0.5435(3) 0.05152(19) 0.61994(12) 0.0364(6) Uani 1 1 d . .
H37 H 0.6048 0.0087 0.6378 0.044 Uiso 1 1 calc R U
C53 C 0.8860(3) 1.24392(17) 0.88223(12) 0.0380(6) Uani 1 1 d . .
C36 C 0.5677(3) 0.15052(19) 0.63758(12) 0.0359(6) Uani 1 1 d . .
H36 H 0.6464 0.1749 0.6677 0.043 Uiso 1 1 calc R U
C56 C 1.1257(3) 1.15852(17) 0.93572(12) 0.0371(6) Uani 1 1 d . .
C59 C 1.2562(3) 1.11621(18) 0.96460(13) 0.0396(6) Uani 1 1 d . .
C41 C 0.6450(3) 0.61129(19) 0.71789(13) 0.0415(6) Uani 1 1 d . .
H41 H 0.6510 0.6342 0.7620 0.050 Uiso 1 1 calc R U
C40 C 0.6278(3) 0.51252(18) 0.69885(13) 0.0395(6) Uani 1 1 d . .
H40 H 0.6239 0.4696 0.7302 0.047 Uiso 1 1 calc R U
C57 C 1.1395(3) 1.22853(19) 0.89279(12) 0.0419(6) Uani 1 1 d . .
H57 H 1.2291 1.2462 0.8815 0.050 Uiso 1 1 calc R U
C34 C 0.3566(3) 0.17778(19) 0.56596(14) 0.0434(6) Uani 1 1 d . .
H34 H 0.2938 0.2200 0.5485 0.052 Uiso 1 1 calc R U
C58 C 1.0209(3) 1.27163(19) 0.86714(12) 0.0433(7) Uani 1 1 d . .
H58 H 1.0314 1.3195 0.8396 0.052 Uiso 1 1 calc R U
C33 C 0.3327(3) 0.07930(19) 0.54767(13) 0.0424(6) Uani 1 1 d . .
H33 H 0.2547 0.0545 0.5173 0.051 Uiso 1 1 calc R U
C52 C 0.6415(3) 1.23126(19) 0.82223(13) 0.0430(6) Uani 1 1 d . .
C60 C 1.3538(3) 1.0382(2) 1.05398(16) 0.0535(7) Uani 1 1 d . .
H60A H 1.3924 0.9867 1.0288 0.080 Uiso 1 1 calc R U
H60B H 1.3259 1.0154 1.0931 0.080 Uiso 1 1 calc R U
H60C H 1.4252 1.0916 1.0655 0.080 Uiso 1 1 calc R U
N7 N 0.6243(2) 0.82582(14) 0.73992(10) 0.0331(5) Uani 1 1 d . .
H7 H 0.5744 0.7886 0.7607 0.040 Uiso 1 1 calc R U
N6 N 0.5977(2) 0.37538(14) 0.61248(10) 0.0339(5) Uani 1 1 d . .
N5 N 0.3973(3) -0.08630(16) 0.55640(12) 0.0440(5) Uani 1 1 d . .
N8 N 0.7625(3) 1.28484(15) 0.85320(11) 0.0439(6) Uani 1 1 d . .
O11 O 0.7647(2) 0.82839(13) 0.65811(10) 0.0479(5) Uani 1 1 d . .
O14 O 1.2308(2) 1.06952(13) 1.01582(9) 0.0428(4) Uani 1 1 d . .
O10 O 0.4092(2) 0.35455(14) 0.66838(11) 0.0563(6) Uani 1 1 d . .
O13 O 1.3717(2) 1.12302(15) 0.94557(11) 0.0553(5) Uani 1 1 d . .
O8 O 0.3060(2) -0.11348(14) 0.51003(11) 0.0559(5) Uani 1 1 d . .
O12 O 0.5309(3) 1.26997(15) 0.80754(12) 0.0660(7) Uani 1 1 d . .
O9 O 0.4633(3) -0.14088(16) 0.58788(15) 0.0793(8) Uani 1 1 d . .
C61 C 0.6867(3) 0.3364(2) 0.56420(16) 0.0526(8) Uani 1 1 d . .
H61A H 0.6666 0.2674 0.5556 0.079 Uiso 1 1 calc R U
H61B H 0.7860 0.3510 0.5811 0.079 Uiso 1 1 calc R U
H61C H 0.6657 0.3653 0.5244 0.079 Uiso 1 1 calc R U
C62 C 0.7634(4) 1.3912(2) 0.86016(17) 0.0626(9) Uani 1 1 d . .
H62A H 0.8205 1.4168 0.8297 0.094 Uiso 1 1 calc R U
H62B H 0.8031 1.4167 0.9039 0.094 Uiso 1 1 calc R U
H62C H 0.6673 1.4095 0.8514 0.094 Uiso 1 1 calc R U

loop_
_atom_site_aniso_label
_atom_site_aniso_U_11
_atom_site_aniso_U_22
_atom_site_aniso_U_33
_atom_site_aniso_U_23
_atom_site_aniso_U_13
_atom_site_aniso_U_12
C1 0.0392(13) 0.0253(12) 0.0355(13) 0.0042(9) 0.0112(10) 0.0062(10)
C8 0.0353(13) 0.0252(12) 0.0335(12) -0.0007(9) 0.0075(10) 0.0001(9)
C12 0.0368(13) 0.0276(13) 0.0421(14) -0.0016(10) 0.0050(10) 0.0045(10)
C6 0.0323(13) 0.0285(13) 0.0476(15) -0.0020(10) 0.0059(10) -0.0019(10)
C11 0.0394(14) 0.0260(12) 0.0353(13) -0.0029(10) 0.0105(10) 0.0005(10)
C5 0.0310(13) 0.0293(13) 0.0508(15) -0.0012(11) 0.0076(11) 0.0049(10)
C14 0.0426(15) 0.0273(13) 0.0358(13) -0.0023(10) 0.0101(10) 0.0005(11)
C27 0.0441(15) 0.0293(13) 0.0375(13) -0.0026(10) 0.0091(11) 0.0020(11)
C20 0.0426(14) 0.0286(13) 0.0347(13) -0.0020(10) 0.0092(10) -0.0001(10)
C13 0.0330(13) 0.0287(13) 0.0405(13) -0.0049(10) 0.0032(10) 0.0000(10)
C19 0.0480(15) 0.0272(13) 0.0357(13) 0.0001(10) 0.0120(11) 0.0067(11)
C7 0.0412(14) 0.0297(13) 0.0379(14) -0.0009(10) 0.0012(11) 0.0007(10)
C4 0.0341(13) 0.0268(12) 0.0359(13) 0.0027(9) 0.0017(10) 0.0013(10)
C25 0.0468(15) 0.0290(13) 0.0393(14) -0.0093(10) 0.0091(11) -0.0051(11)
C15 0.0434(14) 0.0244(12) 0.0360(13) -0.0032(9) 0.0156(10) 0.0010(10)
C21 0.0464(15) 0.0265(13) 0.0344(13) 0.0008(10) 0.0122(11) 0.0005(11)
C9 0.0392(14) 0.0269(13) 0.0427(14) -0.0017(10) -0.0028(11) 0.0008(10)
C22 0.0481(15) 0.0241(12) 0.0335(12) -0.0066(9) 0.0113(10) -0.0002(10)
C18 0.0456(14) 0.0247(12) 0.0342(12) -0.0019(9) 0.0143(10) -0.0006(10)
C10 0.0430(15) 0.0296(13) 0.0413(14) -0.0049(10) -0.0026(11) -0.0027(11)
C2 0.0319(14) 0.0364(15) 0.0692(19) 0.0065(13) 0.0116(12) 0.0091(11)
C26 0.0568(17) 0.0236(12) 0.0382(14) 0.0006(10) 0.0110(12) -0.0018(11)
C16 0.0415(14) 0.0306(13) 0.0439(14) -0.0036(11) 0.0128(11) 0.0055(11)
C17 0.0418(14) 0.0306(13) 0.0389(13) -0.0041(10) 0.0112(11) -0.0013(10)
C28 0.0491(17) 0.0388(16) 0.0505(16) -0.0118(13) 0.0098(13) -0.0131(13)
C3 0.0314(14) 0.0324(14) 0.0688(19) 0.0022(12) -0.0003(12) -0.0005(10)
C24 0.0471(16) 0.0349(14) 0.0400(14) -0.0081(11) 0.0060(11) 0.0060(11)
C23 0.0593(17) 0.0264(13) 0.0356(13) -0.0013(10) 0.0103(12) 0.0053(11)
C29 0.0498(15) 0.0283(13) 0.0336(13) -0.0028(10) 0.0026(11) 0.0033(11)
C30 0.0682(19) 0.0235(13) 0.0572(17) -0.0106(12) 0.0248(14) -0.0056(12)
N3 0.0397(12) 0.0239(10) 0.0493(13) -0.0062(9) 0.0139(9) 0.0006(9)
N2 0.0354(11) 0.0231(10) 0.0325(10) -0.0034(8) 0.0028(8) 0.0019(8)
N4 0.0534(13) 0.0216(10) 0.0429(12) -0.0040(9) 0.0185(10) -0.0022(9)
N1 0.0531(14) 0.0291(11) 0.0404(12) 0.0054(9) 0.0152(10) 0.0099(10)
O5 0.0485(11) 0.0305(9) 0.0507(11) -0.0003(8) 0.0155(8) -0.0044(8)
O4 0.0419(11) 0.0314(10) 0.0579(12) -0.0094(8) 0.0073(8) 0.0025(8)
O2 0.0738(15) 0.0418(12) 0.0658(13) 0.0059(10) 0.0329(11) 0.0228(10)
O3 0.1053(19) 0.0338(11) 0.0429(12) -0.0006(9) -0.0184(11) 0.0025(11)
O1 0.0684(14) 0.0300(10) 0.0726(14) -0.0049(9) 0.0187(11) -0.0057(10)
O6 0.0447(12) 0.0579(14) 0.0788(15) -0.0076(11) 0.0202(10) -0.0070(10)
O7 0.0703(15) 0.0501(13) 0.0767(15) 0.0049(11) 0.0264(12) -0.0166(11)
C31 0.046(2) 0.081(3) 0.111(3) -0.011(2) 0.033(2) -0.0192(18)
C43 0.0311(12) 0.0297(13) 0.0383(13) -0.0022(10) 0.0096(10) -0.0013(9)
C35 0.0364(13) 0.0293(13) 0.0326(12) -0.0017(9) 0.0081(10) 0.0003(10)
C45 0.0326(13) 0.0263(12) 0.0389(13) -0.0051(10) 0.0080(10) -0.0004(10)
C38 0.0382(14) 0.0316(13) 0.0354(13) -0.0042(10) 0.0078(10) 0.0013(10)
C50 0.0420(14) 0.0281(13) 0.0333(13) -0.0029(10) 0.0024(10) -0.0035(10)
C46 0.0373(13) 0.0253(12) 0.0277(11) -0.0019(9) 0.0049(9) 0.0009(9)
C39 0.0267(12) 0.0263(12) 0.0397(13) -0.0070(10) 0.0060(9) 0.0003(9)
C51 0.0352(13) 0.0284(13) 0.0362(13) -0.0058(10) 0.0062(10) 0.0003(10)
C48 0.0414(14) 0.0330(14) 0.0335(13) -0.0002(10) 0.0041(10) 0.0092(11)
C49 0.0492(15) 0.0263(13) 0.0305(12) 0.0006(9) -0.0003(10) 0.0060(11)
C47 0.0340(13) 0.0304(13) 0.0349(13) 0.0008(10) 0.0046(10) 0.0015(10)
C32 0.0402(14) 0.0254(12) 0.0419(14) 0.0020(10) 0.0119(11) 0.0007(10)
C42 0.0295(12) 0.0290(13) 0.0383(13) -0.0060(10) 0.0065(10) -0.0003(9)
C55 0.0508(16) 0.0246(12) 0.0335(13) 0.0001(10) 0.0049(11) -0.0015(11)
C54 0.0500(15) 0.0254(13) 0.0349(13) -0.0014(10) 0.0045(11) -0.0015(11)
C44 0.0305(12) 0.0336(13) 0.0334(12) -0.0066(10) 0.0074(9) -0.0013(10)
C37 0.0370(14) 0.0344(14) 0.0399(14) 0.0091(10) 0.0071(10) 0.0068(10)
C53 0.0596(17) 0.0204(12) 0.0295(12) -0.0059(9) -0.0016(11) -0.0024(11)
C36 0.0324(13) 0.0395(14) 0.0345(13) 0.0014(10) 0.0031(10) -0.0001(10)
C56 0.0522(16) 0.0262(13) 0.0305(12) -0.0057(9) 0.0055(11) -0.0009(11)
C59 0.0528(17) 0.0247(13) 0.0392(14) -0.0067(10) 0.0093(12) -0.0012(11)
C41 0.0546(16) 0.0342(14) 0.0325(13) -0.0072(10) 0.0049(11) -0.0014(12)
C40 0.0504(16) 0.0284(13) 0.0373(13) -0.0019(10) 0.0021(11) -0.0005(11)
C57 0.0548(17) 0.0349(14) 0.0338(13) -0.0025(10) 0.0082(11) -0.0092(12)
C34 0.0478(16) 0.0283(14) 0.0495(16) -0.0029(11) -0.0065(12) 0.0060(11)
C58 0.0677(19) 0.0279(13) 0.0315(13) 0.0027(10) 0.0018(12) -0.0067(12)
C33 0.0454(15) 0.0312(14) 0.0454(15) -0.0050(11) -0.0069(12) 0.0029(11)
C52 0.0603(18) 0.0282(14) 0.0377(14) -0.0016(10) -0.0025(12) 0.0093(12)
C60 0.0532(18) 0.0443(17) 0.0610(19) 0.0077(14) -0.0031(14) 0.0064(13)
N7 0.0388(11) 0.0246(10) 0.0356(11) -0.0031(8) 0.0115(8) -0.0027(8)
N6 0.0347(11) 0.0246(10) 0.0408(11) -0.0075(8) 0.0099(9) -0.0001(8)
N5 0.0482(14) 0.0277(12) 0.0581(15) 0.0028(10) 0.0171(11) 0.0016(10)
N8 0.0674(16) 0.0201(11) 0.0404(12) -0.0021(9) -0.0038(11) 0.0040(10)
O11 0.0534(12) 0.0332(10) 0.0566(12) -0.0108(8) 0.0262(9) -0.0111(8)
O14 0.0474(11) 0.0379(10) 0.0431(10) 0.0059(8) 0.0037(8) 0.0044(8)
O10 0.0646(13) 0.0381(11) 0.0664(13) -0.0183(9) 0.0366(11) -0.0096(9)
O13 0.0543(13) 0.0497(12) 0.0651(13) 0.0044(10) 0.0218(10) 0.0066(10)
O8 0.0610(13) 0.0340(11) 0.0687(14) -0.0135(10) 0.0128(11) -0.0047(9)
O12 0.0702(15) 0.0348(11) 0.0854(16) -0.0072(10) -0.0172(12) 0.0212(10)
O9 0.0926(19) 0.0320(12) 0.112(2) 0.0209(13) -0.0067(16) 0.0092(12)
C61 0.0615(19) 0.0282(14) 0.072(2) -0.0067(13) 0.0369(16) 0.0017(13)
C62 0.094(3) 0.0207(14) 0.067(2) -0.0024(13) -0.0110(18) 0.0069(14)

loop_
_atom_type_symbol
_atom_type_description
_atom_type_scat_dispersion_real
_atom_type_scat_dispersion_imag
_atom_type_scat_source
C C 0.0181 0.0091 'International Tables Vol C Tables 4.2.6.8 and 6.1.1.4'
H H 0.0000 0.0000 'International Tables Vol C Tables 4.2.6.8 and 6.1.1.4'
N N 0.0311 0.0180 'International Tables Vol C Tables 4.2.6.8 and 6.1.1.4'
O O 0.0492 0.0322 'International Tables Vol C Tables 4.2.6.8 and 6.1.1.4'

loop_
_geom_angle_atom_site_label_1
_geom_angle_atom_site_label_2
_geom_angle_atom_site_label_3
_geom_angle
C6 C1 C2 122.0(2)
C6 C1 N1 119.1(2)
C2 C1 N1 118.9(2)
C13 C8 C9 119.2(2)
C13 C8 N2 119.8(2)
C9 C8 N2 121.0(2)
C13 C12 C11 120.9(2)
C1 C6 C5 118.7(2)
C10 C11 C12 118.2(2)
C10 C11 C14 123.7(2)
C12 C11 C14 117.9(2)
C6 C5 C4 120.3(2)
O4 C14 N3 124.0(2)
O4 C14 C11 121.6(2)
N3 C14 C11 114.3(2)
C26 C27 C22 119.8(3)
C19 C20 C15 119.1(2)
C12 C13 C8 120.6(2)
C20 C19 C18 121.2(2)
O3 C7 N2 123.5(2)
O3 C7 C4 118.5(2)
N2 C7 C4 118.1(2)
C3 C4 C5 119.5(2)
C3 C4 C7 118.3(2)
C5 C4 C7 121.9(2)
C26 C25 C24 119.3(2)
C26 C25 C28 118.2(3)
C24 C25 C28 122.4(3)
C20 C15 C16 120.2(2)
C20 C15 N3 123.6(2)
C16 C15 N3 116.1(2)
O5 C21 N4 121.6(2)
O5 C21 C18 120.8(2)
N4 C21 C18 117.6(2)
C10 C9 C8 119.8(2)
C23 C22 C27 119.6(2)
C23 C22 N4 120.0(2)
C27 C22 N4 120.3(2)
C19 C18 C17 119.0(2)
C19 C18 C21 122.6(2)
C17 C18 C21 118.2(2)
C9 C10 C11 121.3(2)
C3 C2 C1 118.7(2)
C27 C26 C25 121.0(2)
C17 C16 C15 119.9(2)
C16 C17 C18 120.6(2)
O7 C28 O6 124.0(3)
O7 C28 C25 123.9(3)
O6 C28 C25 112.0(3)
C2 C3 C4 120.7(2)
C23 C24 C25 119.8(3)
C24 C23 C22 120.5(2)
C14 N3 C15 128.9(2)
C7 N2 C8 120.89(19)
C7 N2 C29 121.51(19)
C8 N2 C29 116.94(19)
C21 N4 C22 123.8(2)
C21 N4 C30 118.4(2)
C22 N4 C30 117.4(2)
O1 N1 O2 123.5(2)
O1 N1 C1 118.7(2)
O2 N1 C1 117.7(2)
C28 O6 C31 116.7(3)
C44 C43 C42 120.7(2)
C36 C35 C34 120.2(2)
C36 C35 C38 120.9(2)
C34 C35 C38 118.6(2)
O11 C45 N7 123.6(2)
O11 C45 C42 119.9(2)
N7 C45 C42 116.4(2)
O10 C38 N6 122.6(2)
O10 C38 C35 118.7(2)
N6 C38 C35 118.7(2)
C51 C50 C49 121.3(2)
C47 C46 C51 119.8(2)
C47 C46 N7 117.7(2)
C51 C46 N7 122.5(2)
C44 C39 C40 119.2(2)
C44 C39 N6 119.6(2)
C40 C39 N6 121.2(2)
C50 C51 C46 119.5(2)
C47 C48 C49 120.9(2)
C48 C49 C50 118.5(2)
C48 C49 C52 117.5(2)
C50 C49 C52 123.8(2)
C48 C47 C46 120.0(2)
C33 C32 C37 122.8(2)
C33 C32 N5 118.4(2)
C37 C32 N5 118.8(2)
C41 C42 C43 118.6(2)
C41 C42 C45 123.8(2)
C43 C42 C45 117.4(2)
C54 C55 C56 120.6(2)
C55 C54 C53 120.3(3)
C43 C44 C39 120.4(2)
C32 C37 C36 118.0(2)
C54 C53 C58 119.4(3)
C54 C53 N8 120.1(3)
C58 C53 N8 120.5(2)
C37 C36 C35 120.4(2)
C55 C56 C57 118.9(3)
C55 C56 C59 122.0(2)
C57 C56 C59 119.0(2)
O13 C59 O14 123.3(3)
O13 C59 C56 125.3(3)
O14 C59 C56 111.4(2)
C40 C41 C42 120.8(2)
C41 C40 C39 120.3(2)
C58 C57 C56 120.3(3)
C33 C34 C35 119.7(2)
C57 C58 C53 120.4(2)
C32 C33 C34 118.9(2)
O12 C52 N8 120.9(2)
O12 C52 C49 119.8(2)
N8 C52 C49 119.3(2)
C45 N7 C46 124.5(2)
C38 N6 C39 119.7(2)
C38 N6 C61 122.5(2)
C39 N6 C61 117.6(2)
O9 N5 O8 123.4(2)
O9 N5 C32 118.8(2)
O8 N5 C32 117.8(2)
C52 N8 C53 124.0(2)
C52 N8 C62 118.6(2)
C53 N8 C62 117.3(2)
C59 O14 C60 116.4(2)

loop_
_geom_bond_atom_site_label_1
_geom_bond_atom_site_label_2
_geom_bond_distance
C1 C6 1.376(4)
C1 C2 1.377(4)
C1 N1 1.464(3)
C8 C13 1.387(4)
C8 C9 1.396(3)
C8 N2 1.432(3)
C12 C13 1.380(3)
C12 C11 1.393(3)
C6 C5 1.380(4)
C11 C10 1.390(4)
C11 C14 1.495(3)
C5 C4 1.391(3)
C14 O4 1.224(3)
C14 N3 1.361(3)
C27 C26 1.374(4)
C27 C22 1.390(4)
C20 C19 1.389(3)
C20 C15 1.391(4)
C19 C18 1.391(4)
C7 O3 1.220(3)
C7 N2 1.364(3)
C7 C4 1.503(3)
C4 C3 1.381(4)
C25 C26 1.390(4)
C25 C24 1.393(4)
C25 C28 1.484(4)
C15 C16 1.399(4)
C15 N3 1.408(3)
C21 O5 1.229(3)
C21 N4 1.368(3)
C21 C18 1.492(3)
C9 C10 1.384(4)
C22 C23 1.388(4)
C22 N4 1.428(3)
C18 C17 1.393(4)
C2 C3 1.376(4)
C16 C17 1.381(3)
C28 O7 1.212(4)
C28 O6 1.330(4)
C24 C23 1.384(4)
C29 N2 1.468(3)
C30 N4 1.469(3)
N1 O1 1.216(3)
N1 O2 1.223(3)
O6 C31 1.444(4)
C43 C44 1.383(3)
C43 C42 1.394(3)
C35 C36 1.388(4)
C35 C34 1.391(4)
C35 C38 1.504(3)
C45 O11 1.221(3)
C45 N7 1.365(3)
C45 C42 1.500(3)
C38 O10 1.223(3)
C38 N6 1.352(3)
C50 C51 1.383(3)
C50 C49 1.398(4)
C46 C47 1.391(3)
C46 C51 1.393(3)
C46 N7 1.420(3)
C39 C44 1.384(4)
C39 C40 1.388(4)
C39 N6 1.430(3)
C48 C47 1.385(3)
C48 C49 1.385(4)
C49 C52 1.501(4)
C32 C33 1.374(4)
C32 C37 1.378(4)
C32 N5 1.467(3)
C42 C41 1.386(4)
C55 C54 1.380(4)
C55 C56 1.392(4)
C54 C53 1.386(4)
C37 C36 1.385(4)
C53 C58 1.389(4)
C53 N8 1.424(4)
C56 C57 1.396(4)
C56 C59 1.486(4)
C59 O13 1.206(3)
C59 O14 1.339(3)
C41 C40 1.383(4)
C57 C58 1.379(4)
C34 C33 1.380(4)
C52 O12 1.226(4)
C52 N8 1.372(4)
C60 O14 1.440(3)
N6 C61 1.469(3)
N5 O9 1.206(3)
N5 O8 1.220(3)
N8 C62 1.472(3)
